data_7223821
loop_
_publ_author_name
'Surgenor, Brian'
'Taylor, Laurence J.'
'Nordheider, Andreas'
'Slawin, Alexandra'
'Arachchige, Kasun'
'Woollins, J. D.'
'Kilian, Petr'

_publ_section_title
;
 An efficient, scalable synthesis of ferrocenylphosphine and
 dichloroferrocenylphosphine
;
_journal_name_full 'RSC Adv.'
_journal_paper_doi 10.1039/C5RA27594F
_journal_year 2016
_chemical_formula_moiety 'C10 H9 Cl2 Fe P'
_chemical_formula_sum 'C10 H9 Cl2 Fe P'
_chemical_formula_weight 286.91
_chemical_name_common FcPCl2
_chemical_properties_physical 'Air-sensitive, Moisture-sensitive, Oxygen-sensitive'
_space_group_crystal_system monoclinic
_space_group_IT_number 14
_space_group_name_Hall '-P 2yn'
_space_group_name_H-M_alt 'P 1 21/n 1'
_symmetry_space_group_name_Hall '-P 2yn'
_symmetry_space_group_name_H-M 'P 1 21/n 1'
_atom_sites_solution_hydrogens geom
_atom_sites_solution_primary direct
_atom_sites_solution_secondary difmap
_audit_creation_date 2015-11-13
_audit_creation_method 'by CrystalStructure 4.1'
_audit_update_record
;
2015-11-16 deposited with the CCDC.
2016-01-05 downloaded from the CCDC.
;
_cell_angle_alpha 90.0000
_cell_angle_beta 110.613(8)
_cell_angle_gamma 90.0000
_cell_formula_units_Z 8
_cell_length_a 12.9787(13)
_cell_length_b 13.2924(12)
_cell_length_c 13.6674(13)
_cell_measurement_reflns_used 6920
_cell_measurement_temperature 173
_cell_measurement_theta_max 25.30
_cell_measurement_theta_min 3.10
_cell_volume 2206.9(4)
_computing_cell_refinement 'CrystalClear-SM Expert 2.0 r15'
_computing_data_collection 'CrystalClear-SM Expert 2.0 r15 (Rigaku, 2011)'
_computing_data_reduction 'CrystalClear-SM Expert 2.0 r15'
_computing_molecular_graphics 'CrystalStructure 4.1'
_computing_publication_material 'CrystalStructure 4.1 (Rigaku, 2014)'
_computing_structure_refinement 'SHELXL2013 (Sheldrick, 2008)'
_computing_structure_solution 'SIR2011 (Burla, et al., 2012)'
_diffrn_ambient_temperature 173
_diffrn_detector_area_resol_mean 7.314
_diffrn_measured_fraction_theta_full 0.995
_diffrn_measured_fraction_theta_max 0.993
_diffrn_measurement_device_type 'Rigaku Mercury70'
_diffrn_measurement_method \w
_diffrn_radiation_type 'Mo K\a'
_diffrn_radiation_wavelength 0.71075
_diffrn_reflns_av_R_equivalents 0.0499
_diffrn_reflns_laue_measured_fraction_full 0.995
_diffrn_reflns_laue_measured_fraction_max 0.993
_diffrn_reflns_limit_h_max 11
_diffrn_reflns_limit_h_min -15
_diffrn_reflns_limit_k_max 15
_diffrn_reflns_limit_k_min -12
_diffrn_reflns_limit_l_max 15
_diffrn_reflns_limit_l_min -16
_diffrn_reflns_number 14488
_diffrn_reflns_point_group_measured_fraction_full 0.995
_diffrn_reflns_point_group_measured_fraction_max 0.993
_diffrn_reflns_theta_full 25.242
_diffrn_reflns_theta_max 25.349
_diffrn_reflns_theta_min 3.065
_diffrn_standards_number 0
_exptl_absorpt_coefficient_mu 1.947
_exptl_absorpt_correction_T_max 0.943
_exptl_absorpt_correction_T_min 0.676
_exptl_absorpt_correction_type multi-scan
_exptl_absorpt_process_details 'REQAB (Rigaku, 1998)'
_exptl_crystal_colour yellow
_exptl_crystal_density_diffrn 1.727
_exptl_crystal_density_method 'not measured'
_exptl_crystal_description prism
_exptl_crystal_F_000 1152.00
_exptl_crystal_size_max 0.090
_exptl_crystal_size_mid 0.060
_exptl_crystal_size_min 0.030
_refine_diff_density_max 0.43
_refine_diff_density_min -0.42
_refine_ls_extinction_method none
_refine_ls_goodness_of_fit_ref 1.087
_refine_ls_hydrogen_treatment constr
_refine_ls_number_parameters 253
_refine_ls_number_reflns 4007
_refine_ls_number_restraints 0
_refine_ls_R_factor_all 0.0766
_refine_ls_R_factor_gt 0.0472
_refine_ls_shift/su_max 0.001
_refine_ls_structure_factor_coef Fsqd
_refine_ls_weighting_details 'w = 1/[\s^2^(Fo^2^)+4.4997P] where P=(Fo^2^+2Fc^2^)/3'
_refine_ls_weighting_scheme calc
_refine_ls_wR_factor_gt 0.0712
_refine_ls_wR_factor_ref 0.0779
_reflns_number_gt 2936
_reflns_number_total 4007
_reflns_threshold_expression F^2^>2.0\s(F^2^)
_cod_data_source_file c5ra27594f2.cif
_cod_data_source_block FcPCl2
_cod_database_code 7223821

loop_
_space_group_symop_id
_space_group_symop_operation_xyz
1 +X,+Y,+Z
2 1/2-X,1/2+Y,1/2-Z
3 -X,-Y,-Z
4 -1/2+X,-1/2-Y,-1/2+Z

loop_
_atom_site_label
_atom_site_type_symbol
_atom_site_fract_x
_atom_site_fract_y
_atom_site_fract_z
_atom_site_U_iso_or_equiv
_atom_site_adp_type
_atom_site_occupancy
_atom_site_site_symmetry_order
_atom_site_calc_flag
_atom_site_refinement_flags_posn
_atom_site_refinement_flags_adp
Fe1 Fe 0.54140(5) 0.71468(4) 0.54656(4) 0.02362(16) Uani 1 1 d . .
Fe11 Fe 0.44754(5) 0.22040(4) 0.97919(5) 0.02428(16) Uani 1 1 d . .
Cl1 Cl 0.74799(14) 0.94467(11) 0.61954(12) 0.0721(5) Uani 1 1 d . .
Cl2 Cl 0.63667(10) 1.01403(8) 0.77777(9) 0.0418(3) Uani 1 1 d . .
Cl11 Cl 0.40468(12) 0.44143(9) 0.78406(11) 0.0569(4) Uani 1 1 d . .
Cl12 Cl 0.19481(10) 0.50640(8) 0.83191(9) 0.0408(3) Uani 1 1 d . .
P1 P 0.59396(11) 0.94523(9) 0.63114(9) 0.0396(3) Uani 1 1 d . .
P11 P 0.35268(10) 0.44781(8) 0.90924(9) 0.0310(3) Uani 1 1 d . .
C1 C 0.5840(3) 0.8169(3) 0.6633(3) 0.0263(10) Uani 1 1 d . .
C2 C 0.6612(4) 0.7362(3) 0.6879(3) 0.0319(11) Uani 1 1 d . .
H2A H 0.7378 0.7415 0.7005 0.038 Uiso 1 1 calc R U
C3 C 0.6028(4) 0.6470(3) 0.6900(3) 0.0350(11) Uani 1 1 d . .
H3A H 0.6341 0.5817 0.7046 0.042 Uiso 1 1 calc R U
C4 C 0.4922(4) 0.6702(3) 0.6672(3) 0.0332(11) Uani 1 1 d . .
H4A H 0.4357 0.6234 0.6638 0.040 Uiso 1 1 calc R U
C5 C 0.4778(4) 0.7750(3) 0.6499(3) 0.0314(10) Uani 1 1 d . .
H5A H 0.4105 0.8111 0.6326 0.038 Uiso 1 1 calc R U
C6 C 0.5418(4) 0.7823(4) 0.4123(3) 0.0403(12) Uani 1 1 d . .
H6A H 0.5612 0.8502 0.4055 0.048 Uiso 1 1 calc R U
C7 C 0.6147(4) 0.7006(4) 0.4375(3) 0.0445(13) Uani 1 1 d . .
H7A H 0.6917 0.7027 0.4509 0.053 Uiso 1 1 calc R U
C8 C 0.5509(5) 0.6131(3) 0.4391(4) 0.0463(14) Uani 1 1 d . .
H8A H 0.5777 0.5463 0.4542 0.056 Uiso 1 1 calc R U
C9 C 0.4419(4) 0.6445(4) 0.4144(4) 0.0448(13) Uani 1 1 d . .
H9A H 0.3812 0.6020 0.4090 0.054 Uiso 1 1 calc R U
C10 C 0.4369(4) 0.7480(4) 0.3991(3) 0.0425(13) Uani 1 1 d . .
H10A H 0.3725 0.7884 0.3824 0.051 Uiso 1 1 calc R U
C11 C 0.3221(3) 0.3186(3) 0.9214(3) 0.0263(10) Uani 1 1 d . .
C12 C 0.3248(3) 0.2802(3) 1.0202(3) 0.0334(11) Uani 1 1 d . .
H12A H 0.3342 0.3182 1.0816 0.040 Uiso 1 1 calc R U
C13 C 0.3107(4) 0.1747(4) 1.0089(4) 0.0447(13) Uani 1 1 d . .
H13A H 0.3081 0.1296 1.0618 0.054 Uiso 1 1 calc R U
C14 C 0.3012(4) 0.1477(3) 0.9078(4) 0.0414(13) Uani 1 1 d . .
H14A H 0.2917 0.0811 0.8807 0.050 Uiso 1 1 calc R U
C15 C 0.3079(3) 0.2352(3) 0.8520(3) 0.0295(10) Uani 1 1 d . .
H15A H 0.3037 0.2382 0.7813 0.035 Uiso 1 1 calc R U
C16 C 0.5915(3) 0.2912(3) 0.9941(4) 0.0362(11) Uani 1 1 d . .
H16A H 0.5991 0.3592 0.9762 0.043 Uiso 1 1 calc R U
C17 C 0.5939(4) 0.2566(4) 1.0927(4) 0.0438(13) Uani 1 1 d . .
H17A H 0.6029 0.2968 1.1527 0.053 Uiso 1 1 calc R U
C18 C 0.5805(4) 0.1514(4) 1.0856(4) 0.0462(13) Uani 1 1 d . .
H18A H 0.5793 0.1080 1.1404 0.055 Uiso 1 1 calc R U
C19 C 0.5691(4) 0.1217(3) 0.9835(4) 0.0372(12) Uani 1 1 d . .
H19A H 0.5586 0.0548 0.9575 0.045 Uiso 1 1 calc R U
C20 C 0.5759(3) 0.2078(3) 0.9266(4) 0.0325(11) Uani 1 1 d . .
H20A H 0.5708 0.2095 0.8556 0.039 Uiso 1 1 calc R U

loop_
_atom_site_aniso_label
_atom_site_aniso_U_11
_atom_site_aniso_U_22
_atom_site_aniso_U_33
_atom_site_aniso_U_23
_atom_site_aniso_U_13
_atom_site_aniso_U_12
Fe1 0.0235(3) 0.0254(3) 0.0204(3) 0.0000(2) 0.0057(3) -0.0012(3)
Fe11 0.0214(3) 0.0265(3) 0.0238(4) 0.0000(3) 0.0067(3) 0.0002(3)
Cl1 0.0950(12) 0.0763(10) 0.0724(11) -0.0411(8) 0.0634(10) -0.0506(9)
Cl2 0.0642(9) 0.0297(6) 0.0354(7) -0.0067(5) 0.0224(6) -0.0011(5)
Cl11 0.0785(10) 0.0519(8) 0.0615(9) 0.0234(7) 0.0509(8) 0.0167(7)
Cl12 0.0421(7) 0.0313(6) 0.0455(8) 0.0010(5) 0.0109(6) 0.0098(5)
P1 0.0550(9) 0.0328(7) 0.0239(7) 0.0008(5) 0.0051(6) -0.0085(6)
P11 0.0326(7) 0.0262(6) 0.0343(7) -0.0022(5) 0.0117(6) -0.0012(5)
C1 0.026(3) 0.032(2) 0.020(2) -0.0015(17) 0.006(2) -0.0024(19)
C2 0.025(3) 0.047(3) 0.022(3) 0.001(2) 0.006(2) 0.002(2)
C3 0.048(3) 0.035(3) 0.019(3) 0.0051(19) 0.008(2) 0.013(2)
C4 0.045(3) 0.035(3) 0.024(3) -0.0017(19) 0.016(2) -0.007(2)
C5 0.028(3) 0.036(2) 0.031(3) -0.004(2) 0.012(2) 0.006(2)
C6 0.052(3) 0.042(3) 0.025(3) 0.002(2) 0.011(2) -0.010(3)
C7 0.033(3) 0.079(4) 0.026(3) -0.013(2) 0.016(2) -0.010(3)
C8 0.082(4) 0.036(3) 0.027(3) -0.005(2) 0.026(3) 0.004(3)
C9 0.049(4) 0.053(3) 0.030(3) -0.016(2) 0.012(3) -0.029(3)
C10 0.038(3) 0.058(3) 0.024(3) 0.000(2) 0.002(2) 0.001(2)
C11 0.022(2) 0.032(2) 0.023(3) 0.0039(18) 0.006(2) 0.0040(18)
C12 0.027(3) 0.046(3) 0.032(3) 0.004(2) 0.017(2) 0.005(2)
C13 0.028(3) 0.049(3) 0.061(4) 0.025(3) 0.021(3) 0.002(2)
C14 0.026(3) 0.029(3) 0.061(4) 0.003(2) 0.005(3) -0.003(2)
C15 0.028(3) 0.032(2) 0.025(3) -0.0039(19) 0.004(2) -0.0004(19)
C16 0.020(3) 0.035(3) 0.053(3) -0.010(2) 0.011(2) -0.003(2)
C17 0.022(3) 0.063(3) 0.036(3) -0.018(2) -0.003(2) 0.007(2)
C18 0.029(3) 0.064(4) 0.039(3) 0.018(3) 0.004(2) 0.021(2)
C19 0.034(3) 0.030(2) 0.050(3) 0.002(2) 0.018(3) 0.009(2)
C20 0.028(3) 0.034(3) 0.038(3) -0.005(2) 0.016(2) 0.000(2)

loop_
_atom_type_symbol
_atom_type_description
_atom_type_scat_dispersion_real
_atom_type_scat_dispersion_imag
_atom_type_scat_source
C C 0.0033 0.0016
;
International Tables for Crystallography
(Vol. C, Tables 4.2.6.8 and 6.1.1.4)
;
H H 0.0000 0.0000
;
International Tables for Crystallography
(Vol. C, Table 6.1.1.4)
;
Cl Cl 0.1484 0.1585
;
International Tables for Crystallography
(Vol. C, Tables 4.2.6.8 and 6.1.1.4)
;
Fe Fe 0.3463 0.8444
;
International Tables for Crystallography
(Vol. C, Tables 4.2.6.8 and 6.1.1.4)
;
P P 0.1023 0.0942
;
International Tables for Crystallography
(Vol. C, Tables 4.2.6.8 and 6.1.1.4)
;

loop_
_geom_angle_atom_site_label_1
_geom_angle_atom_site_label_2
_geom_angle_atom_site_label_3
_geom_angle
C1 Fe1 C8 161.7(2)
C1 Fe1 C2 41.19(16)
C8 Fe1 C2 124.1(2)
C1 Fe1 C5 41.52(16)
C8 Fe1 C5 155.1(2)
C2 Fe1 C5 69.25(17)
C1 Fe1 C9 156.9(2)
C8 Fe1 C9 40.18(19)
C2 Fe1 C9 160.39(19)
C5 Fe1 C9 120.7(2)
C1 Fe1 C7 124.82(18)
C8 Fe1 C7 41.20(19)
C2 Fe1 C7 108.08(19)
C5 Fe1 C7 161.99(19)
C9 Fe1 C7 67.90(19)
C1 Fe1 C10 122.40(18)
C8 Fe1 C10 67.6(2)
C2 Fe1 C10 158.25(18)
C5 Fe1 C10 107.96(19)
C9 Fe1 C10 39.83(18)
C7 Fe1 C10 67.5(2)
C1 Fe1 C6 109.08(17)
C8 Fe1 C6 67.89(19)
C2 Fe1 C6 123.29(18)
C5 Fe1 C6 125.38(18)
C9 Fe1 C6 66.90(19)
C7 Fe1 C6 40.16(18)
C10 Fe1 C6 39.66(18)
C1 Fe1 C3 68.43(17)
C8 Fe1 C3 107.35(18)
C2 Fe1 C3 40.56(17)
C5 Fe1 C3 67.97(17)
C9 Fe1 C3 123.99(19)
C7 Fe1 C3 122.3(2)
C10 Fe1 C3 160.05(19)
C6 Fe1 C3 158.4(2)
C1 Fe1 C4 68.59(16)
C8 Fe1 C4 120.31(18)
C2 Fe1 C4 68.11(18)
C5 Fe1 C4 40.48(16)
C9 Fe1 C4 107.47(18)
C7 Fe1 C4 156.5(2)
C10 Fe1 C4 124.6(2)
C6 Fe1 C4 161.19(19)
C3 Fe1 C4 39.74(17)
C11 Fe11 C12 41.50(16)
C11 Fe11 C15 41.28(15)
C12 Fe11 C15 69.37(17)
C11 Fe11 C19 159.67(18)
C12 Fe11 C19 156.98(18)
C15 Fe11 C19 122.40(18)
C11 Fe11 C16 108.96(17)
C12 Fe11 C16 124.98(18)
C15 Fe11 C16 123.45(19)
C19 Fe11 C16 67.72(17)
C11 Fe11 C20 124.15(17)
C12 Fe11 C20 161.44(17)
C15 Fe11 C20 107.45(18)
C19 Fe11 C20 40.24(16)
C16 Fe11 C20 40.49(16)
C11 Fe11 C18 158.83(19)
C12 Fe11 C18 121.88(19)
C15 Fe11 C18 158.29(19)
C19 Fe11 C18 40.39(18)
C16 Fe11 C18 67.7(2)
C20 Fe11 C18 67.90(19)
C11 Fe11 C17 123.45(18)
C12 Fe11 C17 107.97(19)
C15 Fe11 C17 159.74(19)
C19 Fe11 C17 68.04(19)
C16 Fe11 C17 40.58(18)
C20 Fe11 C17 68.33(19)
C18 Fe11 C17 40.32(18)
C11 Fe11 C14 68.51(17)
C12 Fe11 C14 68.26(19)
C15 Fe11 C14 40.47(17)
C19 Fe11 C14 106.80(19)
C16 Fe11 C14 158.5(2)
C20 Fe11 C14 121.93(19)
C18 Fe11 C14 122.51(19)
C17 Fe11 C14 158.8(2)
C11 Fe11 C13 68.49(17)
C12 Fe11 C13 40.63(17)
C15 Fe11 C13 67.88(19)
C19 Fe11 C13 121.36(18)
C16 Fe11 C13 161.1(2)
C20 Fe11 C13 156.60(19)
C18 Fe11 C13 107.5(2)
C17 Fe11 C13 124.0(2)
C14 Fe11 C13 39.68(19)
C1 P1 Cl1 99.92(16)
C1 P1 Cl2 101.55(14)
Cl1 P1 Cl2 97.95(7)
C11 P11 Cl11 100.78(15)
C11 P11 Cl12 101.23(14)
Cl11 P11 Cl12 98.34(7)
C2 C1 C5 107.6(4)
C2 C1 P1 132.4(3)
C5 C1 P1 119.3(3)
C2 C1 Fe1 69.8(2)
C5 C1 Fe1 69.8(2)
P1 C1 Fe1 118.3(2)
C3 C2 C1 107.4(4)
C3 C2 Fe1 70.4(2)
C1 C2 Fe1 69.0(2)
C3 C2 H2A 126.3
C1 C2 H2A 126.3
Fe1 C2 H2A 125.9
C4 C3 C2 109.1(4)
C4 C3 Fe1 70.4(2)
C2 C3 Fe1 69.1(2)
C4 C3 H3A 125.4
C2 C3 H3A 125.4
Fe1 C3 H3A 126.7
C3 C4 C5 108.7(4)
C3 C4 Fe1 69.8(2)
C5 C4 Fe1 69.0(2)
C3 C4 H4A 125.7
C5 C4 H4A 125.7
Fe1 C4 H4A 127.0
C4 C5 C1 107.2(4)
C4 C5 Fe1 70.5(2)
C1 C5 Fe1 68.7(2)
C4 C5 H5A 126.4
C1 C5 H5A 126.4
Fe1 C5 H5A 126.0
C10 C6 C7 108.9(4)
C10 C6 Fe1 70.1(3)
C7 C6 Fe1 69.7(3)
C10 C6 H6A 125.5
C7 C6 H6A 125.5
Fe1 C6 H6A 126.2
C6 C7 C8 106.8(4)
C6 C7 Fe1 70.1(3)
C8 C7 Fe1 69.0(3)
C6 C7 H7A 126.6
C8 C7 H7A 126.6
Fe1 C7 H7A 125.8
C9 C8 C7 107.2(4)
C9 C8 Fe1 70.3(3)
C7 C8 Fe1 69.8(3)
C9 C8 H8A 126.4
C7 C8 H8A 126.4
Fe1 C8 H8A 125.2
C10 C9 C8 108.8(4)
C10 C9 Fe1 70.2(3)
C8 C9 Fe1 69.6(3)
C10 C9 H9A 125.6
C8 C9 H9A 125.6
Fe1 C9 H9A 126.1
C9 C10 C6 108.3(4)
C9 C10 Fe1 69.9(3)
C6 C10 Fe1 70.2(3)
C9 C10 H10A 125.9
C6 C10 H10A 125.9
Fe1 C10 H10A 125.6
C15 C11 C12 107.7(4)
C15 C11 P11 131.8(3)
C12 C11 P11 119.9(3)
C15 C11 Fe11 69.9(2)
C12 C11 Fe11 69.6(2)
P11 C11 Fe11 119.0(2)
C13 C12 C11 106.9(4)
C13 C12 Fe11 70.4(3)
C11 C12 Fe11 68.9(2)
C13 C12 H12A 126.6
C11 C12 H12A 126.6
Fe11 C12 H12A 125.7
C14 C13 C12 109.2(4)
C14 C13 Fe11 70.1(3)
C12 C13 Fe11 68.9(2)
C14 C13 H13A 125.4
C12 C13 H13A 125.4
Fe11 C13 H13A 127.1
C13 C14 C15 108.8(4)
C13 C14 Fe11 70.2(3)
C15 C14 Fe11 69.2(2)
C13 C14 H14A 125.6
C15 C14 H14A 125.6
Fe11 C14 H14A 126.6
C14 C15 C11 107.5(4)
C14 C15 Fe11 70.4(2)
C11 C15 Fe11 68.9(2)
C14 C15 H15A 126.3
C11 C15 H15A 126.3
Fe11 C15 H15A 126.1
C20 C16 C17 108.5(4)
C20 C16 Fe11 69.8(2)
C17 C16 Fe11 69.9(3)
C20 C16 H16A 125.8
C17 C16 H16A 125.8
Fe11 C16 H16A 126.1
C18 C17 C16 107.2(4)
C18 C17 Fe11 69.8(3)
C16 C17 Fe11 69.5(3)
C18 C17 H17A 126.4
C16 C17 H17A 126.4
Fe11 C17 H17A 125.9
C19 C18 C17 108.3(4)
C19 C18 Fe11 69.6(3)
C17 C18 Fe11 69.9(3)
C19 C18 H18A 125.8
C17 C18 H18A 125.8
Fe11 C18 H18A 126.2
C20 C19 C18 108.4(4)
C20 C19 Fe11 70.0(2)
C18 C19 Fe11 70.0(2)
C20 C19 H19A 125.8
C18 C19 H19A 125.8
Fe11 C19 H19A 125.8
C19 C20 C16 107.6(4)
C19 C20 Fe11 69.8(2)
C16 C20 Fe11 69.7(2)
C19 C20 H20A 126.2
C16 C20 H20A 126.2
Fe11 C20 H20A 125.9

loop_
_geom_bond_atom_site_label_1
_geom_bond_atom_site_label_2
_geom_bond_distance
Fe1 C1 2.019(4)
Fe1 C8 2.030(4)
Fe1 C2 2.029(4)
Fe1 C5 2.034(4)
Fe1 C9 2.039(4)
Fe1 C7 2.040(5)
Fe1 C10 2.043(4)
Fe1 C6 2.045(4)
Fe1 C3 2.046(4)
Fe1 C4 2.053(4)
Fe11 C11 2.018(4)
Fe11 C12 2.028(4)
Fe11 C15 2.031(4)
Fe11 C19 2.037(4)
Fe11 C16 2.038(4)
Fe11 C20 2.040(4)
Fe11 C18 2.041(4)
Fe11 C17 2.043(4)
Fe11 C14 2.047(4)
Fe11 C13 2.048(4)
Cl1 P1 2.060(2)
Cl2 P1 2.0922(16)
Cl11 P11 2.0501(17)
Cl12 P11 2.0969(16)
P1 C1 1.778(4)
P11 C11 1.783(4)
C1 C2 1.424(6)
C1 C5 1.437(6)
C2 C3 1.412(6)
C2 H2A 0.9500
C3 C4 1.393(6)
C3 H3A 0.9500
C4 C5 1.414(5)
C4 H4A 0.9500
C5 H5A 0.9500
C6 C10 1.387(6)
C6 C7 1.402(6)
C6 H6A 0.9500
C7 C8 1.432(6)
C7 H7A 0.9500
C8 C9 1.398(7)
C8 H8A 0.9500
C9 C10 1.390(6)
C9 H9A 0.9500
C10 H10A 0.9500
C11 C15 1.427(5)
C11 C12 1.434(6)
C12 C13 1.416(6)
C12 H12A 0.9500
C13 C14 1.390(7)
C13 H13A 0.9500
C14 C15 1.411(6)
C14 H14A 0.9500
C15 H15A 0.9500
C16 C20 1.411(6)
C16 C17 1.415(6)
C16 H16A 0.9500
C17 C18 1.408(6)
C17 H17A 0.9500
C18 C19 1.408(6)
C18 H18A 0.9500
C19 C20 1.402(6)
C19 H19A 0.9500
C20 H20A 0.9500

loop_
_geom_torsion_atom_site_label_1
_geom_torsion_atom_site_label_2
_geom_torsion_atom_site_label_3
_geom_torsion_atom_site_label_4
_geom_torsion
Cl1 P1 C1 C2 7.0(4)
Cl2 P1 C1 C2 -93.3(4)
Cl1 P1 C1 C5 -162.1(3)
Cl2 P1 C1 C5 97.6(3)
Cl1 P1 C1 Fe1 -80.6(2)
Cl2 P1 C1 Fe1 179.08(19)
C5 C1 C2 C3 -0.4(5)
P1 C1 C2 C3 -170.5(3)
Fe1 C1 C2 C3 -60.2(3)
C5 C1 C2 Fe1 59.8(3)
P1 C1 C2 Fe1 -110.3(4)
C1 C2 C3 C4 0.2(5)
Fe1 C2 C3 C4 -59.2(3)
C1 C2 C3 Fe1 59.4(3)
C2 C3 C4 C5 0.1(5)
Fe1 C3 C4 C5 -58.2(3)
C2 C3 C4 Fe1 58.4(3)
C3 C4 C5 C1 -0.4(5)
Fe1 C4 C5 C1 -59.1(3)
C3 C4 C5 Fe1 58.7(3)
C2 C1 C5 C4 0.5(5)
P1 C1 C5 C4 172.1(3)
Fe1 C1 C5 C4 60.2(3)
C2 C1 C5 Fe1 -59.8(3)
P1 C1 C5 Fe1 111.8(3)
C10 C6 C7 C8 0.2(5)
Fe1 C6 C7 C8 59.5(3)
C10 C6 C7 Fe1 -59.3(3)
C6 C7 C8 C9 0.3(5)
Fe1 C7 C8 C9 60.6(3)
C6 C7 C8 Fe1 -60.2(3)
C7 C8 C9 C10 -0.8(5)
Fe1 C8 C9 C10 59.5(3)
C7 C8 C9 Fe1 -60.3(3)
C8 C9 C10 C6 0.9(5)
Fe1 C9 C10 C6 60.0(3)
C8 C9 C10 Fe1 -59.1(3)
C7 C6 C10 C9 -0.7(5)
Fe1 C6 C10 C9 -59.8(3)
C7 C6 C10 Fe1 59.1(3)
Cl11 P11 C11 C15 -14.9(4)
Cl12 P11 C11 C15 86.0(4)
Cl11 P11 C11 C12 155.2(3)
Cl12 P11 C11 C12 -104.0(3)
Cl11 P11 C11 Fe11 73.3(2)
Cl12 P11 C11 Fe11 174.11(18)
C15 C11 C12 C13 -0.8(5)
P11 C11 C12 C13 -173.0(3)
Fe11 C11 C12 C13 -60.5(3)
C15 C11 C12 Fe11 59.7(3)
P11 C11 C12 Fe11 -112.5(3)
C11 C12 C13 C14 0.8(5)
Fe11 C12 C13 C14 -58.7(3)
C11 C12 C13 Fe11 59.5(3)
C12 C13 C14 C15 -0.6(5)
Fe11 C13 C14 C15 -58.5(3)
C12 C13 C14 Fe11 57.9(3)
C13 C14 C15 C11 0.1(5)
Fe11 C14 C15 C11 -59.1(3)
C13 C14 C15 Fe11 59.2(3)
C12 C11 C15 C14 0.5(5)
P11 C11 C15 C14 171.4(3)
Fe11 C11 C15 C14 60.0(3)
C12 C11 C15 Fe11 -59.6(3)
P11 C11 C15 Fe11 111.3(4)
C20 C16 C17 C18 0.4(5)
Fe11 C16 C17 C18 59.8(3)
C20 C16 C17 Fe11 -59.4(3)
C16 C17 C18 C19 -0.4(5)
Fe11 C17 C18 C19 59.2(3)
C16 C17 C18 Fe11 -59.7(3)
C17 C18 C19 C20 0.3(5)
Fe11 C18 C19 C20 59.7(3)
C17 C18 C19 Fe11 -59.4(3)
C18 C19 C20 C16 0.0(5)
Fe11 C19 C20 C16 59.6(3)
C18 C19 C20 Fe11 -59.7(3)
C17 C16 C20 C19 -0.2(5)
Fe11 C16 C20 C19 -59.7(3)
C17 C16 C20 Fe11 59.5(3)
